data_2020656
loop_
_publ_author_name
'Ren, Yi'
'Lee, Semin'
'Bertke, Jeffery'
'Gray, Danielle L.'
'Moore, Jeffrey S.'

_publ_section_title
;
 Synthesis and structures of
 11,11,12,12-tetracyano-2,6-diiodo-9,10-anthraquinodimethane and its 2:1
 cocrystals with anthracene, pyrene and tetrathiafulvalene
;
_journal_coeditor_code YO3023
_journal_issue 12
_journal_name_full 'Acta Crystallographica Section C'
_journal_page_first 923
_journal_page_last 931
_journal_paper_doi 10.1107/S2053229616016387
_journal_volume 72
_journal_year 2016
_chemical_formula_iupac 'C20 H6 I2 N4'
_chemical_formula_moiety 'C20 H6 I2 N4'
_chemical_formula_sum 'C20 H6 I2 N4'
_chemical_formula_weight 556.09
_chemical_name_systematic
;
11,11,12,12-Tetracyano-2,6-diiodo-9,10-anthraquinodimethane
;
_space_group_crystal_system orthorhombic
_space_group_IT_number 33
_space_group_name_Hall 'P 2c -2n'
_space_group_name_H-M_alt 'P n a 21'
_symmetry_space_group_name_Hall 'P 2c -2n'
_symmetry_space_group_name_H-M 'P n a 21'
_atom_sites_solution_hydrogens geom
_audit_creation_method SHELXL-2014/6
_cell_angle_alpha 90
_cell_angle_beta 90
_cell_angle_gamma 90
_cell_formula_units_Z 4
_cell_length_a 8.7660(3)
_cell_length_b 12.2655(4)
_cell_length_c 16.4903(6)
_cell_measurement_reflns_used 9591
_cell_measurement_temperature 100(2)
_cell_measurement_theta_max 27.11
_cell_measurement_theta_min 2.47
_cell_volume 1773.03(11)
_computing_cell_refinement
;
SAINT (Bruker, 2014)
;
_computing_data_collection
;
APEX2 (Bruker, 2014)
;
_computing_data_reduction
;
<i>XPREP</i> (Bruker, 2014) and SADABS (Bruker, 2014)
;
_computing_molecular_graphics
;
SHELXTL (Bruker, 2014) and OLEX2 (Dolomanov <i>et al.</i>,
2009)
;
_computing_publication_material
;
<i>XCIF</i> (Bruker, 2014)
;
_computing_structure_refinement
;
SHELXL2014 (Sheldrick, 2015b)
;
_computing_structure_solution
;
SHELXT2014 (Sheldrick, 2015a)
;
_diffrn_ambient_temperature 100(2)
_diffrn_measured_fraction_theta_full 0.999
_diffrn_measured_fraction_theta_max 1.000
_diffrn_measurement_device 'Bruker D8 Venture/Photon 100'
_diffrn_measurement_method 'profile data from \f and \w scans'
_diffrn_radiation_monochromator 'multilayer mirrors'
_diffrn_radiation_source 'microfocus sealed tube'
_diffrn_radiation_type MoK\a
_diffrn_radiation_wavelength 0.71073
_diffrn_reflns_av_R_equivalents 0.0323
_diffrn_reflns_limit_h_max 11
_diffrn_reflns_limit_h_min -11
_diffrn_reflns_limit_k_max 15
_diffrn_reflns_limit_k_min -15
_diffrn_reflns_limit_l_max 21
_diffrn_reflns_limit_l_min -21
_diffrn_reflns_number 20684
_diffrn_reflns_theta_full 25.242
_diffrn_reflns_theta_max 27.153
_diffrn_reflns_theta_min 2.470
_exptl_absorpt_coefficient_mu 3.558
_exptl_absorpt_correction_T_max 0.99957
_exptl_absorpt_correction_T_min 0.99892
_exptl_absorpt_correction_type integration
_exptl_absorpt_process_details
;
(SADABS; Bruker, 2014)
;
_exptl_crystal_colour yellow
_exptl_crystal_density_diffrn 2.083
_exptl_crystal_density_method 'not measured'
_exptl_crystal_description prism
_exptl_crystal_F_000 1040
_exptl_crystal_size_max 0.224
_exptl_crystal_size_mid 0.189
_exptl_crystal_size_min 0.099
_refine_diff_density_max 0.321
_refine_diff_density_min -0.815
_refine_ls_abs_structure_details
;
Flack (1983), with 1893 Friedel pairs
;
_refine_ls_abs_structure_Flack -0.016(11)
_refine_ls_extinction_method none
_refine_ls_goodness_of_fit_ref 1.167
_refine_ls_hydrogen_treatment constr
_refine_ls_matrix_type full
_refine_ls_number_parameters 235
_refine_ls_number_reflns 3929
_refine_ls_number_restraints 1
_refine_ls_restrained_S_all 1.167
_refine_ls_R_factor_all 0.0197
_refine_ls_R_factor_gt 0.0189
_refine_ls_shift/su_max 0.001
_refine_ls_shift/su_mean 0.000
_refine_ls_structure_factor_coef Fsqd
_refine_ls_weighting_details 'w=1/[\s^2^(Fo^2^)+(0.0230P)^2^+0.2251P] where P=(Fo^2^+2Fc^2^)/3'
_refine_ls_weighting_scheme calc
_refine_ls_wR_factor_gt 0.0447
_refine_ls_wR_factor_ref 0.0450
_reflns_number_gt 3849
_reflns_number_total 3929
_reflns_threshold_expression 'I > 2\s(I)'
_cod_data_source_file yo3023sup1.cif
_cod_data_source_block DITCAQ
_cod_depositor_comments 'Adding full bibliography for 2020656--2020659.cif.'
_cod_database_code 2020656
_cod_database_fobs_code 2020656
_shelx_space_group_comment
;
The symmetry employed for this shelxl refinement is uniquely defined
by the following loop, which should always be used as a source of
symmetry information in preference to the above space-group names.
They are only intended as comments.
;
_shelx_estimated_absorpt_t_min 0.503
_shelx_estimated_absorpt_t_max 0.720
_shelxl_version_number 2014/6

loop_
_space_group_symop_operation_xyz
'x, y, z'
'-x, -y, z+1/2'
'x+1/2, -y+1/2, z'
'-x+1/2, y+1/2, z+1/2'

loop_
_atom_site_type_symbol
_atom_site_label
_atom_site_fract_x
_atom_site_fract_y
_atom_site_fract_z
_atom_site_U_iso_or_equiv
_atom_site_adp_type
_atom_site_calc_flag
_atom_site_occupancy
I I1 0.61913(3) 0.27014(2) 0.38906(2) 0.01539(7) Uani d 1
I I2 0.42334(4) 1.10665(2) 0.58154(2) 0.01841(8) Uani d 1
N N1 0.2046(5) 0.4920(3) 0.7375(3) 0.0237(10) Uani d 1
N N2 0.0777(5) 0.8249(3) 0.7036(3) 0.0165(8) Uani d 1
N N3 0.1475(5) 0.4509(3) 0.2769(3) 0.0169(8) Uani d 1
N N4 0.0564(5) 0.7875(3) 0.2597(3) 0.0189(9) Uani d 1
C C1 0.5113(5) 0.3973(3) 0.4514(3) 0.0115(8) Uani d 1
C C2 0.5116(5) 0.3992(3) 0.5355(3) 0.0129(9) Uani d 1
H H2 0.5578 0.3412 0.5648 0.016 Uiso calc 1
C C3 0.4448(4) 0.4851(3) 0.5772(4) 0.0118(8) Uani d 1
H H3 0.4473 0.4865 0.6348 0.014 Uiso calc 1
C C4 0.3742(5) 0.5694(4) 0.5348(3) 0.0102(8) Uani d 1
C C5 0.3056(5) 0.6652(3) 0.5746(3) 0.0089(7) Uani d 1
C C6 0.3227(5) 0.7678(3) 0.5289(3) 0.0094(8) Uani d 1
C C7 0.3530(5) 0.8668(3) 0.5683(3) 0.0104(8) Uani d 1
H H7 0.3606 0.8696 0.6257 0.013 Uiso calc 1
C C8 0.3719(5) 0.9610(3) 0.5220(3) 0.0115(8) Uani d 1
C C9 0.3597(5) 0.9587(4) 0.4374(3) 0.0125(9) Uani d 1
H H9 0.3714 1.0236 0.4066 0.015 Uiso calc 1
C C10 0.3301(5) 0.8601(3) 0.3991(3) 0.0109(8) Uani d 1
H H10 0.3208 0.8580 0.3417 0.013 Uiso calc 1
C C11 0.3139(5) 0.7638(3) 0.4439(3) 0.0100(8) Uani d 1
C C12 0.2931(5) 0.6562(3) 0.4056(2) 0.0100(9) Uani d 1
C C13 0.3704(5) 0.5654(3) 0.4487(3) 0.0104(8) Uani d 1
C C14 0.4406(5) 0.4798(3) 0.4077(3) 0.0117(9) Uani d 1
H H14 0.4401 0.4779 0.3501 0.014 Uiso calc 1
C C15 0.2304(5) 0.6617(4) 0.6468(3) 0.0108(8) Uani d 1
C C16 0.2175(5) 0.5652(4) 0.6960(3) 0.0144(9) Uani d 1
C C17 0.1492(5) 0.7539(3) 0.6787(3) 0.0109(9) Uani d 1
C C18 0.2083(5) 0.6402(3) 0.3378(3) 0.0111(8) Uani d 1
C C19 0.1785(5) 0.5331(3) 0.3045(3) 0.0124(9) Uani d 1
C C20 0.1273(5) 0.7251(4) 0.2954(3) 0.0128(9) Uani d 1

loop_
_atom_site_aniso_label
_atom_site_aniso_U_11
_atom_site_aniso_U_22
_atom_site_aniso_U_33
_atom_site_aniso_U_12
_atom_site_aniso_U_13
_atom_site_aniso_U_23
I1 0.01862(14) 0.01209(12) 0.01547(13) 0.00485(10) 0.00099(13) -0.00148(13)
I2 0.02827(16) 0.01149(13) 0.01547(14) -0.00567(11) -0.00333(14) 0.00102(12)
N1 0.027(2) 0.020(2) 0.024(2) 0.0023(17) 0.0077(19) 0.0104(18)
N2 0.017(2) 0.020(2) 0.013(2) 0.0014(15) 0.0006(16) 0.0019(16)
N3 0.020(2) 0.017(2) 0.0134(19) 0.0017(15) -0.0024(16) -0.0006(16)
N4 0.020(2) 0.019(2) 0.018(2) -0.0005(16) -0.0038(17) 0.0033(16)
C1 0.013(2) 0.0088(19) 0.013(2) -0.0010(15) 0.0013(17) -0.0020(15)
C2 0.014(2) 0.0091(19) 0.016(2) -0.0002(16) -0.0028(17) 0.0029(15)
C3 0.012(2) 0.0110(17) 0.0125(19) -0.0020(15) 0.001(2) 0.0053(19)
C4 0.012(2) 0.009(2) 0.009(2) -0.0006(15) 0.0032(16) 0.0009(15)
C5 0.0103(19) 0.0100(17) 0.0066(18) -0.0018(14) -0.0015(18) 0.0013(16)
C6 0.009(2) 0.0090(19) 0.010(2) 0.0006(15) 0.0002(16) 0.0032(15)
C7 0.014(2) 0.0086(17) 0.009(2) 0.0020(15) -0.0012(16) 0.0000(15)
C8 0.015(2) 0.008(2) 0.012(2) 0.0002(15) 0.0026(17) -0.0010(16)
C9 0.013(2) 0.011(2) 0.014(2) 0.0017(16) 0.0007(17) 0.0052(16)
C10 0.0133(19) 0.0120(17) 0.007(2) 0.0017(15) 0.0021(17) 0.0023(17)
C11 0.009(2) 0.0103(19) 0.010(2) 0.0027(15) 0.0025(16) -0.0006(15)
C12 0.011(2) 0.0111(19) 0.008(2) 0.0000(14) 0.0024(15) 0.0024(15)
C13 0.013(2) 0.011(2) 0.008(2) -0.0009(16) -0.0002(16) 0.0006(15)
C14 0.012(2) 0.0106(18) 0.013(2) -0.0008(15) 0.0009(15) 0.0003(15)
C15 0.013(2) 0.011(2) 0.009(2) 0.0014(16) -0.0022(16) 0.0018(15)
C16 0.013(2) 0.018(2) 0.013(2) 0.0015(16) 0.0036(17) 0.0009(19)
C17 0.011(2) 0.013(2) 0.008(2) -0.0043(16) -0.0007(16) 0.0024(15)
C18 0.013(2) 0.011(2) 0.009(2) 0.0010(16) 0.0037(16) 0.0010(15)
C19 0.012(2) 0.016(2) 0.009(2) 0.0024(17) 0.0011(16) 0.0019(16)
C20 0.017(2) 0.014(2) 0.007(2) 0.0001(17) 0.0004(16) -0.0011(16)

loop_
_atom_type_symbol
_atom_type_description
_atom_type_scat_dispersion_real
_atom_type_scat_dispersion_imag
_atom_type_scat_source
C C 0.0033 0.0016 'International Tables Vol C Tables 4.2.6.8 and 6.1.1.4'
H H 0.0000 0.0000 'International Tables Vol C Tables 4.2.6.8 and 6.1.1.4'
N N 0.0061 0.0033 'International Tables Vol C Tables 4.2.6.8 and 6.1.1.4'
I I -0.4742 1.8119 'International Tables Vol C Tables 4.2.6.8 and 6.1.1.4'

loop_
_exptl_crystal_face_index_h
_exptl_crystal_face_index_k
_exptl_crystal_face_index_l
_exptl_crystal_face_perp_dist
0.00 -1.00 -1.00 0.0260
0.00 0.00 1.00 0.0520
0.00 1.00 -1.00 0.0430
-1.00 0.00 0.00 0.1040
1.00 0.00 0.00 0.1120
1.00 1.00 2.00 0.0680
0.00 -1.00 0.00 0.0420
0.00 -1.00 2.00 0.0450

loop_
_geom_angle_atom_site_label_1
_geom_angle_atom_site_label_2
_geom_angle_atom_site_label_3
_geom_angle
C2 C1 C14 120.5(4)
C2 C1 I1 120.2(3)
C14 C1 I1 119.3(3)
C1 C2 C3 120.5(4)
C1 C2 H2 119.7
C3 C2 H2 119.7
C2 C3 C4 120.1(5)
C2 C3 H3 120.0
C4 C3 H3 120.0
C3 C4 C13 119.2(4)
C3 C4 C5 123.2(4)
C13 C4 C5 117.6(4)
C15 C5 C4 124.2(4)
C15 C5 C6 121.5(4)
C4 C5 C6 114.3(4)
C7 C6 C11 120.2(4)
C7 C6 C5 121.4(4)
C11 C6 C5 118.3(4)
C8 C7 C6 119.1(4)
C8 C7 H7 120.5
C6 C7 H7 120.5
C7 C8 C9 121.4(4)
C7 C8 I2 118.5(3)
C9 C8 I2 120.2(3)
C10 C9 C8 119.0(4)
C10 C9 H9 120.5
C8 C9 H9 120.5
C9 C10 C11 120.9(4)
C9 C10 H10 119.6
C11 C10 H10 119.6
C10 C11 C6 119.4(4)
C10 C11 C12 122.8(4)
C6 C11 C12 117.8(4)
C18 C12 C11 123.4(4)
C18 C12 C13 122.4(4)
C11 C12 C13 114.2(4)
C14 C13 C4 120.1(4)
C14 C13 C12 122.3(4)
C4 C13 C12 117.6(4)
C1 C14 C13 119.6(4)
C1 C14 H14 120.2
C13 C14 H14 120.2
C5 C15 C17 122.4(4)
C5 C15 C16 123.8(4)
C17 C15 C16 113.7(4)
N1 C16 C15 176.9(5)
N2 C17 C15 176.6(5)
C12 C18 C20 124.4(4)
C12 C18 C19 122.9(4)
C20 C18 C19 112.5(4)
N3 C19 C18 176.3(5)
N4 C20 C18 175.5(5)

loop_
_geom_bond_atom_site_label_1
_geom_bond_atom_site_label_2
_geom_bond_distance
I1 C1 2.094(4)
I2 C8 2.089(4)
N1 C16 1.135(6)
N2 C17 1.148(6)
N3 C19 1.139(6)
N4 C20 1.148(6)
C1 C2 1.386(6)
C1 C14 1.389(6)
C2 C3 1.388(6)
C2 H2 0.9500
C3 C4 1.393(6)
C3 H3 0.9500
C4 C13 1.420(6)
C4 C5 1.475(6)
C5 C15 1.361(6)
C5 C6 1.475(5)
C6 C7 1.402(6)
C6 C11 1.405(6)
C7 C8 1.395(6)
C7 H7 0.9500
C8 C9 1.399(6)
C9 C10 1.388(6)
C9 H9 0.9500
C10 C11 1.402(6)
C10 H10 0.9500
C11 C12 1.473(6)
C12 C18 1.357(6)
C12 C13 1.485(6)
C13 C14 1.393(6)
C14 H14 0.9500
C15 C17 1.437(6)
C15 C16 1.439(6)
C18 C20 1.442(6)
C18 C19 1.448(6)

loop_
_geom_hbond_atom_site_label_D
_geom_hbond_atom_site_label_H
_geom_hbond_atom_site_label_A
_geom_hbond_site_symmetry_A
_geom_hbond_distance_DH
_geom_hbond_distance_HA
_geom_hbond_distance_DA
_geom_hbond_angle_DHA
C2 H2 I2 1_545 0.95 3.12 3.748(4) 125.0
C7 H7 N3 4 0.95 2.69 3.592(6) 159.6

loop_
_geom_torsion_atom_site_label_1
_geom_torsion_atom_site_label_2
_geom_torsion_atom_site_label_3
_geom_torsion_atom_site_label_4
_geom_torsion
C14 C1 C2 C3 -1.8(7)
I1 C1 C2 C3 177.8(3)
C1 C2 C3 C4 1.3(7)
C2 C3 C4 C13 0.6(6)
C2 C3 C4 C5 -177.8(4)
C3 C4 C5 C15 -36.5(7)
C13 C4 C5 C15 145.1(4)
C3 C4 C5 C6 144.3(4)
C13 C4 C5 C6 -34.0(6)
C15 C5 C6 C7 39.8(6)
C4 C5 C6 C7 -141.0(4)
C15 C5 C6 C11 -142.7(5)
C4 C5 C6 C11 36.5(6)
C11 C6 C7 C8 1.0(7)
C5 C6 C7 C8 178.4(4)
C6 C7 C8 C9 0.6(7)
C6 C7 C8 I2 -178.2(3)
C7 C8 C9 C10 -0.9(7)
I2 C8 C9 C10 178.0(3)
C8 C9 C10 C11 -0.5(7)
C9 C10 C11 C6 2.1(7)
C9 C10 C11 C12 -175.7(4)
C7 C6 C11 C10 -2.3(7)
C5 C6 C11 C10 -179.9(4)
C7 C6 C11 C12 175.6(4)
C5 C6 C11 C12 -1.9(6)
C10 C11 C12 C18 -37.7(7)
C6 C11 C12 C18 144.4(4)
C10 C11 C12 C13 143.6(4)
C6 C11 C12 C13 -34.3(6)
C3 C4 C13 C14 -1.9(6)
C5 C4 C13 C14 176.6(4)
C3 C4 C13 C12 179.5(4)
C5 C4 C13 C12 -2.0(6)
C18 C12 C13 C14 39.1(6)
C11 C12 C13 C14 -142.2(4)
C18 C12 C13 C4 -142.4(4)
C11 C12 C13 C4 36.3(5)
C2 C1 C14 C13 0.5(7)
I1 C1 C14 C13 -179.2(3)
C4 C13 C14 C1 1.4(6)
C12 C13 C14 C1 179.9(4)
C4 C5 C15 C17 -172.1(4)
C6 C5 C15 C17 6.9(7)
C4 C5 C15 C16 4.4(7)
C6 C5 C15 C16 -176.5(4)
C11 C12 C18 C20 -0.6(7)
C13 C12 C18 C20 178.0(4)
C11 C12 C18 C19 -174.8(4)
C13 C12 C18 C19 3.7(6)
